data_7013777
loop_
_publ_author_name
'Mossin, Susanne'
'Weihe, H\/ogni'
'S\/orensen, Henning Osholm'
'Lima, Nicola'
'Sessoli, Roberta'

_publ_section_title
;
 Rationalisation of weak ferromagnetism in manganese(III) chains: the
 relation between structure and ordering phenomena.
;
_journal_issue 4
_journal_name_full 'Dalton transactions (Cambridge, England : 2003)'
_journal_page_first 632
_journal_page_last 639
_journal_paper_doi 10.1039/b314355d
_journal_year 2004
_chemical_formula_moiety
;
C11 H25 Mn N4 O2, C F3 O3 S, Cl O4
;
_chemical_formula_sum 'C12 H25 Cl F3 Mn N4 O9 S'
_chemical_formula_weight 548.81
_chemical_name_systematic
;
?
;
_space_group_IT_number 62
_symmetry_cell_setting orthorhombic
_symmetry_space_group_name_Hall '-P 2ac 2n'
_symmetry_space_group_name_H-M 'P n m a'
_atom_sites_solution_hydrogens geom
_atom_sites_solution_primary direct
_atom_sites_solution_secondary difmap
_audit_creation_method SHELXL-97
_cell_angle_alpha 90.00
_cell_angle_beta 90.00
_cell_angle_gamma 90.00
_cell_formula_units_Z 4
_cell_length_a 10.169(2)
_cell_length_b 12.744(3)
_cell_length_c 16.181(3)
_cell_measurement_reflns_used 63
_cell_measurement_temperature 122(1)
_cell_measurement_theta_max 22.81
_cell_measurement_theta_min 5.69
_cell_volume 2097.0(8)
_computing_cell_refinement 'DIRAX (Duisenberg, 1992)'
_computing_data_collection 'COLLECT (Nonius, 1999)'
_computing_data_reduction
;
EvalCCD (Duisenberg, 2003) and DREAD (Blessing, 1987)
;
_computing_molecular_graphics 'Ortep II (Johnson, 1976)'
_computing_structure_refinement 'SHELXL-97 (Sheldrick, 1997)'
_computing_structure_solution 'SIR97 (Altomare, 1999)'
_diffrn_ambient_temperature 122(1)
_diffrn_measured_fraction_theta_full 0.996
_diffrn_measured_fraction_theta_max 0.996
_diffrn_measurement_device_type 'Nonius KappaCCD'
_diffrn_measurement_method '\w and \f scans'
_diffrn_radiation_monochromator graphite
_diffrn_radiation_source 'fine-focus sealed tube'
_diffrn_radiation_type MoK\a
_diffrn_radiation_wavelength 0.71073
_diffrn_reflns_av_R_equivalents 0.0289
_diffrn_reflns_av_sigmaI/netI 0.0282
_diffrn_reflns_limit_h_max 16
_diffrn_reflns_limit_h_min -16
_diffrn_reflns_limit_k_max 20
_diffrn_reflns_limit_k_min -20
_diffrn_reflns_limit_l_max 26
_diffrn_reflns_limit_l_min -25
_diffrn_reflns_number 80396
_diffrn_reflns_theta_full 35.03
_diffrn_reflns_theta_max 35.03
_diffrn_reflns_theta_min 3.22
_exptl_absorpt_coefficient_mu 0.936
_exptl_absorpt_correction_T_max 0.898
_exptl_absorpt_correction_T_min 0.804
_exptl_absorpt_correction_type integration
_exptl_absorpt_process_details
;
Gaussian integration (Coppens, 1970)
;
_exptl_crystal_colour blue-green
_exptl_crystal_density_diffrn 1.738
_exptl_crystal_density_method 'not measured'
_exptl_crystal_description Prism
_exptl_crystal_F_000 1128
_exptl_crystal_size_max 0.29
_exptl_crystal_size_mid 0.15
_exptl_crystal_size_min 0.14
_refine_diff_density_max 0.613
_refine_diff_density_min -0.500
_refine_diff_density_rms 0.072
_refine_ls_extinction_method none
_refine_ls_goodness_of_fit_ref 1.063
_refine_ls_hydrogen_treatment mixed
_refine_ls_matrix_type full
_refine_ls_number_parameters 192
_refine_ls_number_reflns 4785
_refine_ls_number_restraints 0
_refine_ls_restrained_S_all 1.063
_refine_ls_R_factor_all 0.0393
_refine_ls_R_factor_gt 0.0276
_refine_ls_shift/su_max 0.001
_refine_ls_shift/su_mean 0.000
_refine_ls_structure_factor_coef Fsqd
_refine_ls_weighting_details 'calc w=1/[\s^2^(Fo^2^)+(0.0244P)^2^+1.0219P] where P=(Fo^2^+2Fc^2^)/3'
_refine_ls_weighting_scheme calc
_refine_ls_wR_factor_gt 0.0679
_refine_ls_wR_factor_ref 0.0726
_reflns_number_gt 3894
_reflns_number_total 4785
_reflns_threshold_expression >2sigma(I)
_cod_data_source_file b314355d.txt
_cod_data_source_block 2
_cod_database_code 7013777

loop_
_symmetry_equiv_pos_as_xyz
'x, y, z'
'-x+1/2, -y, z+1/2'
'-x, y+1/2, -z'
'x+1/2, -y+1/2, -z+1/2'
'-x, -y, -z'
'x-1/2, y, -z-1/2'
'x, -y-1/2, z'
'-x-1/2, y-1/2, z-1/2'

loop_
_atom_site_label
_atom_site_type_symbol
_atom_site_fract_x
_atom_site_fract_y
_atom_site_fract_z
_atom_site_U_iso_or_equiv
_atom_site_adp_type
_atom_site_occupancy
_atom_site_symmetry_multiplicity
_atom_site_calc_flag
_atom_site_refinement_flags
_atom_site_disorder_assembly
_atom_site_disorder_group
Mn Mn 0.0000 0.0000 0.5000 0.00971(4) Uani 1 2 d S . .
C1 C -0.32469(12) -0.03465(10) 0.47004(9) 0.0253(2) Uani 1 1 d . . .
H1A H -0.3413(18) 0.0366(15) 0.4588(11) 0.030 Uiso 1 1 d . . .
H1B H -0.4044(19) -0.0691(15) 0.4681(11) 0.030 Uiso 1 1 d . . .
C2 C -0.23513(12) -0.07937(9) 0.40382(8) 0.0221(2) Uani 1 1 d . . .
H2A H -0.2798(18) -0.0767(13) 0.3502(11) 0.027 Uiso 1 1 d . . .
H2B H -0.2122(18) -0.1500(14) 0.4151(11) 0.027 Uiso 1 1 d . . .
N1 N -0.11084(10) -0.01892(7) 0.39543(6) 0.01547(15) Uani 1 1 d . . .
H1N H -0.1279(16) 0.0373(13) 0.3796(10) 0.019 Uiso 1 1 d . . .
C3 C -0.02053(13) -0.06438(9) 0.33207(7) 0.0212(2) Uani 1 1 d . . .
H3A H -0.0116(17) -0.1380(15) 0.3452(11) 0.025 Uiso 1 1 d . . .
H3B H -0.0606(17) -0.0553(14) 0.2775(10) 0.025 Uiso 1 1 d . . .
C4 C 0.11025(13) -0.00862(9) 0.33863(7) 0.0208(2) Uani 1 1 d . . .
H4A H 0.1025(17) 0.0630(14) 0.3290(10) 0.025 Uiso 1 1 d . . .
H4B H 0.1683(17) -0.0382(14) 0.3000(10) 0.025 Uiso 1 1 d . . .
N2 N 0.15915(9) -0.01979(7) 0.42494(6) 0.01485(15) Uani 1 1 d . . .
H2N H 0.1813(16) -0.0832(13) 0.4314(10) 0.018 Uiso 1 1 d . . .
C5 C 0.27566(11) 0.04741(9) 0.44160(8) 0.0208(2) Uani 1 1 d . . .
H5A H 0.3428(17) 0.0243(14) 0.4031(11) 0.025 Uiso 1 1 d . . .
H5B H 0.2471(17) 0.1166(14) 0.4277(10) 0.025 Uiso 1 1 d . . .
O1 O 0.01065(9) 0.16390(6) 0.48530(5) 0.02037(16) Uani 1 1 d . . .
C6 C -0.01794(14) 0.2500 0.45420(9) 0.0137(2) Uani 1 2 d S . .
H6 H -0.055(2) 0.2500 0.4028(14) 0.016 Uiso 1 2 d S . .
Cl Cl 0.65404(4) 0.2500 0.64990(2) 0.01601(7) Uani 1 2 d S . .
O21 O 0.76717(14) 0.2500 0.59428(9) 0.0279(3) Uani 1 2 d S . .
O22 O 0.69943(17) 0.2500 0.73389(8) 0.0309(3) Uani 1 2 d S . .
O23 O 0.57810(11) 0.15688(8) 0.63464(7) 0.0302(2) Uani 1 1 d . . .
S S 0.71383(4) 0.2500 0.28192(2) 0.01554(7) Uani 1 2 d S . .
O31 O 0.66502(13) 0.2500 0.19848(7) 0.0207(2) Uani 1 2 d S . .
O32 O 0.77883(11) 0.15442(7) 0.30697(6) 0.0283(2) Uani 1 1 d . . .
C31 C 0.5662(2) 0.2500 0.34498(13) 0.0335(4) Uani 1 2 d S . .
F31 F 0.49405(12) 0.16525(11) 0.33009(8) 0.0608(4) Uani 1 1 d . . .
F32 F 0.5965(2) 0.2500 0.42558(9) 0.0543(4) Uani 1 2 d S . .

loop_
_atom_site_aniso_label
_atom_site_aniso_U_11
_atom_site_aniso_U_22
_atom_site_aniso_U_33
_atom_site_aniso_U_23
_atom_site_aniso_U_13
_atom_site_aniso_U_12
Mn 0.01378(8) 0.00588(7) 0.00947(7) 0.00034(6) 0.00077(7) 0.00047(6)
C1 0.0163(5) 0.0207(5) 0.0390(7) -0.0004(5) -0.0040(4) -0.0012(4)
C2 0.0231(5) 0.0173(5) 0.0259(5) -0.0022(4) -0.0083(4) -0.0048(4)
N1 0.0226(4) 0.0093(3) 0.0145(3) 0.0004(3) -0.0036(3) -0.0004(3)
C3 0.0351(6) 0.0160(4) 0.0125(4) -0.0038(3) -0.0004(4) -0.0020(4)
C4 0.0330(6) 0.0163(4) 0.0132(4) 0.0006(3) 0.0075(4) -0.0020(4)
N2 0.0187(4) 0.0090(3) 0.0169(3) 0.0004(3) 0.0055(3) -0.0001(3)
C5 0.0175(4) 0.0145(4) 0.0303(6) 0.0004(4) 0.0069(4) -0.0026(3)
O1 0.0278(4) 0.0066(3) 0.0266(4) 0.0041(3) 0.0057(3) 0.0024(3)
C6 0.0165(6) 0.0083(5) 0.0162(5) 0.000 -0.0042(5) 0.000
Cl 0.01983(15) 0.01142(12) 0.01678(14) 0.000 0.00374(12) 0.000
O21 0.0298(7) 0.0179(5) 0.0360(7) 0.000 0.0193(6) 0.000
O22 0.0403(8) 0.0321(7) 0.0202(6) 0.000 -0.0060(6) 0.000
O23 0.0342(5) 0.0222(4) 0.0341(5) -0.0049(4) 0.0040(4) -0.0129(4)
S 0.01929(16) 0.01014(13) 0.01719(15) 0.000 -0.00668(13) 0.000
O31 0.0302(6) 0.0155(5) 0.0164(5) 0.000 -0.0076(4) 0.000
O32 0.0367(5) 0.0164(4) 0.0316(5) 0.0031(3) -0.0131(4) 0.0079(3)
C31 0.0326(10) 0.0417(11) 0.0262(9) 0.000 0.0045(8) 0.000
F31 0.0463(7) 0.0772(9) 0.0588(7) 0.0012(7) 0.0124(6) -0.0354(6)
F32 0.0798(13) 0.0617(10) 0.0213(6) 0.000 0.0107(7) 0.000

loop_
_atom_type_symbol
_atom_type_description
_atom_type_scat_dispersion_real
_atom_type_scat_dispersion_imag
_atom_type_scat_source
C C 0.0033 0.0016 'International Tables Vol C Tables 4.2.6.8 and 6.1.1.4'
H H 0.0000 0.0000 'International Tables Vol C Tables 4.2.6.8 and 6.1.1.4'
N N 0.0061 0.0033 'International Tables Vol C Tables 4.2.6.8 and 6.1.1.4'
O O 0.0106 0.0060 'International Tables Vol C Tables 4.2.6.8 and 6.1.1.4'
F F 0.0171 0.0103 'International Tables Vol C Tables 4.2.6.8 and 6.1.1.4'
S S 0.1246 0.1234 'International Tables Vol C Tables 4.2.6.8 and 6.1.1.4'
Cl Cl 0.1484 0.1585 'International Tables Vol C Tables 4.2.6.8 and 6.1.1.4'
Mn Mn 0.3368 0.7283 'International Tables Vol C Tables 4.2.6.8 and 6.1.1.4'

loop_
_geom_angle_atom_site_label_1
_geom_angle_atom_site_label_2
_geom_angle_atom_site_label_3
_geom_angle
_geom_angle_site_symmetry_1
_geom_angle_site_symmetry_3
_geom_angle_publ_flag
N2 Mn N1 85.99(4) . . ?
N1 Mn O1 87.03(4) . 5_556 ?
N2 Mn O1 90.84(3) . . ?
N1 Mn O1 92.97(4) . . ?
C2 C1 C5 115.24(10) . 5_556 ?
C2 C1 H1A 109.5(11) . . ?
C5 C1 H1A 110.0(11) 5_556 . ?
C2 C1 H1B 108.9(12) . . ?
C5 C1 H1B 105.6(12) 5_556 . ?
H1A C1 H1B 107.1(16) . . ?
N1 C2 C1 112.35(9) . . ?
N1 C2 H2A 107.2(11) . . ?
C1 C2 H2A 109.5(11) . . ?
N1 C2 H2B 107.5(11) . . ?
C1 C2 H2B 111.7(11) . . ?
H2A C2 H2B 108.5(15) . . ?
C2 N1 C3 112.62(9) . . ?
C2 N1 Mn 116.98(7) . . ?
C3 N1 Mn 105.93(7) . . ?
C2 N1 H1N 108.4(12) . . ?
C3 N1 H1N 105.6(12) . . ?
Mn N1 H1N 106.6(12) . . ?
N1 C3 C4 108.09(9) . . ?
N1 C3 H3A 106.5(11) . . ?
C4 C3 H3A 111.0(10) . . ?
N1 C3 H3B 108.5(10) . . ?
C4 C3 H3B 112.0(10) . . ?
H3A C3 H3B 110.6(15) . . ?
N2 C4 C3 108.34(9) . . ?
N2 C4 H4A 106.3(11) . . ?
C3 C4 H4A 112.0(11) . . ?
N2 C4 H4B 112.1(10) . . ?
C3 C4 H4B 108.5(11) . . ?
H4A C4 H4B 109.6(15) . . ?
C5 N2 C4 112.40(9) . . ?
C5 N2 Mn 116.96(7) . . ?
C4 N2 Mn 106.36(7) . . ?
C5 N2 H2N 108.4(11) . . ?
C4 N2 H2N 107.3(11) . . ?
Mn N2 H2N 104.8(11) . . ?
N2 C5 C1 111.70(9) . 5_556 ?
N2 C5 H5A 105.6(10) . . ?
C1 C5 H5A 109.9(10) 5_556 . ?
N2 C5 H5B 104.2(11) . . ?
C1 C5 H5B 114.8(10) 5_556 . ?
H5A C5 H5B 110.1(14) . . ?
C6 O1 Mn 155.59(9) . . ?
O1 C6 O1 124.18(14) . 7_565 ?
O1 C6 H6 117.75(11) . . ?
O22 Cl O23 109.60(6) . . ?
O23 Cl O23 111.32(10) . 7_565 ?
O22 Cl O21 109.28(10) . . ?
O23 Cl O21 108.50(6) . . ?
O31 S O32 114.93(5) . . ?
O32 S O32 115.04(9) 7_565 . ?
O31 S C31 104.02(10) . . ?
O32 S C31 102.76(6) . . ?
F31 C31 F31 108.9(2) 7_565 . ?
F31 C31 F32 107.68(13) . . ?
F31 C31 S 110.79(12) . . ?
F32 C31 S 110.92(17) . . ?

loop_
_geom_bond_atom_site_label_1
_geom_bond_atom_site_label_2
_geom_bond_distance
_geom_bond_site_symmetry_2
_geom_bond_publ_flag
Mn N2 2.0392(9) . ?
Mn N1 2.0473(9) . ?
Mn O1 2.1051(8) . ?
C1 C2 1.517(2) . ?
C1 C5 1.523(2) 5_556 ?
C1 H1A 0.94(2) . ?
C1 H1B 0.922(19) . ?
C2 N1 1.4864(15) . ?
C2 H2A 0.979(18) . ?
C2 H2B 0.948(18) . ?
N1 C3 1.4934(15) . ?
N1 H1N 0.780(17) . ?
C3 C4 1.5116(18) . ?
C3 H3A 0.966(18) . ?
C3 H3B 0.980(17) . ?
C4 N2 1.4893(15) . ?
C4 H4A 0.929(18) . ?
C4 H4B 0.939(17) . ?
N2 C5 1.4865(15) . ?
N2 H2N 0.845(16) . ?
C5 H5A 0.970(17) . ?
C5 H5B 0.955(18) . ?
O1 C6 1.2417(10) . ?
C6 H6 0.91(2) . ?
Cl O22 1.4354(14) . ?
Cl O23 1.4373(10) . ?
Cl O21 1.4607(13) . ?
S O31 1.4384(12) . ?
S O32 1.4439(9) . ?
S C31 1.815(2) . ?
C31 F31 1.3276(18) . ?
C31 F32 1.340(3) . ?

loop_
_geom_torsion_atom_site_label_1
_geom_torsion_atom_site_label_2
_geom_torsion_atom_site_label_3
_geom_torsion_atom_site_label_4
_geom_torsion
_geom_torsion_site_symmetry_1
_geom_torsion_site_symmetry_2
_geom_torsion_site_symmetry_3
_geom_torsion_site_symmetry_4
_geom_torsion_publ_flag
C5 C1 C2 N1 -69.03(13) 5_556 . . . ?
C1 C2 N1 C3 178.32(10) . . . . ?
C1 C2 N1 Mn 55.24(12) . . . . ?
N2 Mn N1 C2 141.62(8) . . . . ?
N2 Mn N1 C2 -38.38(8) 5_556 . . . ?
O1 Mn N1 C2 52.25(8) 5_556 . . . ?
O1 Mn N1 C2 -127.75(8) . . . . ?
N2 Mn N1 C3 15.17(7) . . . . ?
N2 Mn N1 C3 -164.83(7) 5_556 . . . ?
O1 Mn N1 C3 -74.20(7) 5_556 . . . ?
O1 Mn N1 C3 105.80(7) . . . . ?
C2 N1 C3 C4 -170.70(9) . . . . ?
Mn N1 C3 C4 -41.65(10) . . . . ?
N1 C3 C4 N2 56.42(12) . . . . ?
C3 C4 N2 C5 -170.24(9) . . . . ?
C3 C4 N2 Mn -41.04(10) . . . . ?
N1 Mn N2 C5 -39.29(8) 5_556 . . . ?
N1 Mn N2 C5 140.71(8) . . . . ?
O1 Mn N2 C5 -132.21(8) 5_556 . . . ?
O1 Mn N2 C5 47.79(8) . . . . ?
N1 Mn N2 C4 -165.80(7) 5_556 . . . ?
N1 Mn N2 C4 14.20(7) . . . . ?
O1 Mn N2 C4 101.28(7) 5_556 . . . ?
O1 Mn N2 C4 -78.72(7) . . . . ?
C4 N2 C5 C1 -179.75(9) . . . 5_556 ?
Mn N2 C5 C1 56.78(11) . . . 5_556 ?
N2 Mn O1 C6 95.6(2) . . . . ?
N2 Mn O1 C6 -84.4(2) 5_556 . . . ?
N1 Mn O1 C6 -170.4(2) 5_556 . . . ?
N1 Mn O1 C6 9.6(2) . . . . ?
Mn O1 C6 O1 165.85(8) . . . 7_565 ?
O31 S C31 F31 -60.48(14) . . . 7_565 ?
O32 S C31 F31 59.65(16) 7_565 . . 7_565 ?
O32 S C31 F31 179.40(13) . . . 7_565 ?
O31 S C31 F31 60.48(14) . . . . ?
O32 S C31 F31 -179.40(13) 7_565 . . . ?
O32 S C31 F31 -59.65(15) . . . . ?
O31 S C31 F32 180.0 . . . . ?
O32 S C31 F32 -59.87(5) 7_565 . . . ?
O32 S C31 F32 59.87(5) . . . . ?
